data_7246985
loop_
_publ_author_name
'Moledo Vicente Guedes, Anderson'
'Sodr\'e de Abreu, Leandro'
'Maldonado, Igor Antunes Vogel'
'Fernandes, William Silva'
'Cardozo, Thiago Messias'
'A. All\~ao Cassaro, Rafael'
'Scarpellini, Marciela'
'Poneti, Giordano'

_publ_section_title
;
 Valence tautomerism in a cobalt--dioxolene complex containing an
 imidazolic ancillary ligand
;
_journal_issue 29
_journal_name_full 'RSC Advances'
_journal_page_first 20050
_journal_page_last 20057
_journal_paper_doi 10.1039/D3RA03235C
_journal_volume 13
_journal_year 2023
_chemical_formula_moiety 'C31 H42 Co N6 O2, F6 P, 3[H2O], 3[CH4O]'
_chemical_formula_sum 'C34 H60 Co F6 N6 O8 P'
_chemical_formula_weight 884.788
_chemical_properties_physical 'desolvation of lattice solvents'
_space_group_crystal_system monoclinic
_space_group_IT_number 14
_space_group_name_Hall '-P 2ybc'
_space_group_name_H-M_alt 'P 1 21/c 1'
_symmetry_Int_Tables_number 14
_atom_sites_solution_primary direct
_audit_creation_date 2023-05-14
_audit_creation_method
;
Olex2 1.3
(compiled 2020.11.12 svn.r5f609507 for OlexSys, GUI svn.r6226)
;
_audit_update_record
;
2023-05-14 deposited with the CCDC.	2023-06-22 downloaded from the CCDC.
;
_cell_angle_alpha 90
_cell_angle_beta 100.93(2)
_cell_angle_gamma 90
_cell_formula_units_Z 4
_cell_length_a 12.945(4)
_cell_length_b 15.221(5)
_cell_length_c 22.683(10)
_cell_measurement_reflns_used 1969
_cell_measurement_temperature 132.05
_cell_measurement_theta_max 24.82
_cell_measurement_theta_min 2.40
_cell_volume 4388(3)
_computing_molecular_graphics 'Olex2 1.3 (Dolomanov et al., 2009)'
_computing_publication_material 'Olex2 1.3 (Dolomanov et al., 2009)'
_computing_structure_refinement 'olex2.refine 1.3 (Bourhis et al., 2015)'
_computing_structure_solution 'SHELXS  (Sheldrick, 2008)'
_diffrn_ambient_temperature 132.05
_diffrn_measured_fraction_theta_full 0.7895
_diffrn_measured_fraction_theta_max 0.7895
_diffrn_measurement_device_type 'Bruker D8-Venture'
_diffrn_measurement_method 'phi and omega scans'
_diffrn_radiation_monochromator graphite
_diffrn_radiation_source 'fine focus'
_diffrn_radiation_type 'Mo K\a'
_diffrn_radiation_wavelength 0.71073
_diffrn_reflns_av_R_equivalents 0.0803
_diffrn_reflns_av_unetI/netI 0.1825
_diffrn_reflns_Laue_measured_fraction_full 0.7895
_diffrn_reflns_Laue_measured_fraction_max 0.7895
_diffrn_reflns_limit_h_max 16
_diffrn_reflns_limit_h_min -14
_diffrn_reflns_limit_k_max 16
_diffrn_reflns_limit_k_min -18
_diffrn_reflns_limit_l_max 28
_diffrn_reflns_limit_l_min -14
_diffrn_reflns_number 9405
_diffrn_reflns_point_group_measured_fraction_full 0.7895
_diffrn_reflns_point_group_measured_fraction_max 0.7895
_diffrn_reflns_theta_full 25.0233
_diffrn_reflns_theta_max 25.02
_diffrn_reflns_theta_min 2.97
_exptl_absorpt_coefficient_mu 0.505
_exptl_crystal_colour green
_exptl_crystal_density_diffrn 1.339
_exptl_crystal_description block
_exptl_crystal_F_000 1867.004
_exptl_crystal_preparation 'Magnetic properties'
_refine_diff_density_max 1.1834
_refine_diff_density_min -1.1993
_refine_diff_density_rms 0.1471
_refine_ls_d_res_high 0.8401
_refine_ls_d_res_low 6.8599
_refine_ls_goodness_of_fit_ref 1.0241
_refine_ls_hydrogen_treatment constr
_refine_ls_matrix_type full
_refine_ls_number_constraints 65
_refine_ls_number_parameters 418
_refine_ls_number_reflns 6125
_refine_ls_number_restraints 16
_refine_ls_restrained_S_all 1.0227
_refine_ls_R_factor_all 0.1598
_refine_ls_R_factor_gt 0.1015
_refine_ls_shift/su_max 0.0005
_refine_ls_shift/su_mean 0.0000
_refine_ls_structure_factor_coef Fsqd
_refine_ls_weighting_details 'w=1/[\s^2^(Fo^2^)+(0.2P)^2^] where P=(Fo^2^+2Fc^2^)/3'
_refine_ls_weighting_scheme calc
_refine_ls_wR_factor_gt 0.2878
_refine_ls_wR_factor_ref 0.3425
_reflns_Friedel_coverage 0.0
_reflns_limit_h_max 15
_reflns_limit_h_min -15
_reflns_limit_k_max 18
_reflns_limit_k_min 0
_reflns_limit_l_max 26
_reflns_limit_l_min 0
_reflns_number_gt 3280
_reflns_number_total 6125
_reflns_threshold_expression I>=2u(I)
_cod_data_source_file d3ra03235c2.cif
_cod_data_source_block mo_cobimapy35dicat01_6_0m
_cod_original_formula_sum 'C34 Co1 F6 H60 N6 O8 P1 '
_cod_database_code 7246985
_olex2_refinement_description
;
1. Fixed Uiso
 At 1.2 times of:
  All C(H) groups, All C(H,H) groups
 At 1.5 times of:
  All C(H,H,H) groups
2. Restrained distances
 P-F2
 1.571 with sigma of 0.02
 P-F3
 1.571 with sigma of 0.02
 P-F5
 1.571 with sigma of 0.02
 P-F6
 1.571 with sigma of 0.02
 P-F2A
 1.571 with sigma of 0.02
 P-F3A
 1.571 with sigma of 0.02
 P-F5A
 1.571 with sigma of 0.02
 P-F6A
 1.571 with sigma of 0.02
 F2-F3 \\sim F3-F5 \\sim F5-F6 \\sim F6-F2 \\sim F2A-F3A \\sim F3A-F5A \\sim
F5A-F6A \\sim F6A-F2A
 with sigma of 0.02
3. Uiso/Uaniso restraints and constraints
Uanis(F3) = Uanis(F2) = Uanis(F5) = Uanis(F6) = Uanis(F3A) = Uanis(F2A) =
Uanis(F5A) = Uanis(F6A)
4. Others
 Fixed Sof: F3(0.59623) F5(0.59623) F6(0.59623) F2(0.59623) F5A(0.40377)
 F2A(0.40377) F3A(0.40377) F6A(0.40377)
5.a Secondary CH2 refined with riding coordinates:
 C27(H27a,H27b), C21(H21a,H21b), C20(H20a,H20b), C19(H19a,H19b)
5.b Me refined with riding coordinates:
 C00S(H00a,H00b,H00c), C13(H13a,H13b,H13c), C01B(H01a,H01b,H01c), C8(H8a,H8b,
 H8c), C9(H9a,H9b,H9c), C10(H10a,H10b,H10c), C14(H14a,H14b,H14c), C11(H11a,H11b,
 H11c)
5.c Aromatic/amide H refined with riding coordinates:
 C15(H15), C4(H4), C6(H6), C17(H17), C23(H23), C30(H30), C26(H26), C29(H29),
 C24(H24), C25(H25)
;
_smtbx_masks_void_probe_radius 1.2
_smtbx_masks_void_truncation_radius 1.2
_olex2_submission_special_instructions 'No special instructions were received'

loop_
_space_group_symop_id
_space_group_symop_operation_xyz
1 x,y,z
2 -x,y+1/2,-z+1/2
3 -x,-y,-z
4 x,-y-1/2,z-1/2

loop_
_atom_site_label
_atom_site_type_symbol
_atom_site_fract_x
_atom_site_fract_y
_atom_site_fract_z
_atom_site_U_iso_or_equiv
_atom_site_adp_type
_atom_site_occupancy
_atom_site_refinement_flags_posn
_atom_site_disorder_group
Co1 Co 0.36301(8) 0.66099(6) 0.20851(5) 0.0325(4) Uani 1.000000 . .
O1 O 0.5080(4) 0.6708(3) 0.2413(3) 0.0347(13) Uani 1.000000 . .
O2 O 0.3383(4) 0.6491(3) 0.2866(3) 0.0397(14) Uani 1.000000 . .
N4 N 0.3844(5) 0.5375(4) 0.2011(4) 0.0406(19) Uani 1.000000 . .
F1 F 0.6904(5) 0.5256(5) 0.1224(3) 0.083(2) Uani 1.000000 . .
N3 N 0.3535(5) 0.7891(4) 0.2134(4) 0.0389(17) Uani 1.000000 . .
P P 0.7339(2) 0.53345(17) 0.05940(15) 0.0568(8) Uani 1.000000 D .
N5 N 0.3818(5) 0.6581(4) 0.1207(3) 0.0321(15) Uani 1.000000 . .
N1 N 0.2152(5) 0.6520(4) 0.1739(3) 0.0374(17) Uani 1.000000 . .
N6 N 0.4440(6) 0.4289(4) 0.1540(4) 0.045(2) Uani 1.000000 . .
C15 C 0.3562(7) 0.4612(5) 0.2273(4) 0.040(2) Uani 1.000000 . .
H15 H 0.3183(7) 0.4572(5) 0.2591(4) 0.048(3) Uiso 1.000000 R .
C3 C 0.4400(7) 0.6339(5) 0.3865(4) 0.036(2) Uani 1.000000 . .
C18 C 0.4365(6) 0.5157(4) 0.1596(4) 0.032(2) Uani 1.000000 . .
C1 C 0.5224(6) 0.6619(4) 0.3009(4) 0.0302(17) Uani 1.000000 . .
C2 C 0.4298(6) 0.6480(5) 0.3255(4) 0.0358(19) Uani 1.000000 . .
C5 C 0.6305(7) 0.6568(5) 0.3999(4) 0.042(2) Uani 1.000000 . .
F4 F 0.7715(7) 0.5440(5) -0.0032(4) 0.109(3) Uani 1.000000 . .
N2 N 0.0877(6) 0.6300(5) 0.0954(4) 0.058(2) Uani 1.000000 . .
C28 C 0.1964(6) 0.6390(5) 0.1160(4) 0.039(2) Uani 1.000000 . .
C27 C 0.2808(7) 0.6254(6) 0.0833(5) 0.047(2) Uani 1.000000 . .
H27a H 0.2657(7) 0.6576(6) 0.0447(5) 0.057(3) Uiso 1.000000 R .
H27b H 0.2870(7) 0.5622(6) 0.0746(5) 0.057(3) Uiso 1.000000 R .
C4 C 0.5428(8) 0.6388(5) 0.4233(5) 0.051(2) Uani 1.000000 . .
H4 H 0.5503(8) 0.6292(5) 0.4652(5) 0.061(3) Uiso 1.000000 R .
C6 C 0.6177(6) 0.6678(4) 0.3384(4) 0.0335(19) Uani 1.000000 . .
H6 H 0.6780(6) 0.6801(4) 0.3216(4) 0.040(2) Uiso 1.000000 R .
C7 C 0.7405(8) 0.6679(5) 0.4413(5) 0.050(2) Uani 1.000000 . .
C12 C 0.3436(7) 0.6159(5) 0.4165(5) 0.046(2) Uani 1.000000 . .
C00S C 0.4909(7) 0.3773(5) 0.1127(5) 0.051(3) Uani 1.000000 . .
H00a H 0.4828(7) 0.3147(5) 0.1209(5) 0.076(4) Uiso 1.000000 R .
H00b H 0.4559(7) 0.3905(5) 0.0715(5) 0.076(4) Uiso 1.000000 R .
H00c H 0.5658(7) 0.3916(5) 0.1177(5) 0.076(4) Uiso 1.000000 R .
C21 C 0.4742(7) 0.8031(5) 0.1423(4) 0.041(2) Uani 1.000000 . .
H21a H 0.5059(7) 0.8504(5) 0.1216(4) 0.050(3) Uiso 1.000000 R .
H21b H 0.5321(7) 0.7694(5) 0.1671(4) 0.050(3) Uiso 1.000000 R .
C22 C 0.4056(7) 0.8437(5) 0.1828(4) 0.040(2) Uani 1.000000 . .
C20 C 0.4102(7) 0.7420(5) 0.0954(4) 0.039(2) Uani 1.000000 . .
H20a H 0.3449(7) 0.7726(5) 0.0763(4) 0.046(2) Uiso 1.000000 R .
H20b H 0.4514(7) 0.7295(5) 0.0638(4) 0.046(2) Uiso 1.000000 R .
C17 C 0.3935(7) 0.3927(5) 0.1983(4) 0.040(2) Uani 1.000000 . .
H17 H 0.3866(7) 0.3320(5) 0.2065(4) 0.048(3) Uiso 1.000000 R .
C23 C 0.4008(7) 0.9338(5) 0.1894(5) 0.046(2) Uani 1.000000 . .
H23 H 0.4392(7) 0.9710(5) 0.1677(5) 0.056(3) Uiso 1.000000 R .
C30 C 0.1221(8) 0.6582(6) 0.1926(5) 0.054(3) Uani 1.000000 . .
H30 H 0.1135(8) 0.6704(6) 0.2325(5) 0.064(3) Uiso 1.000000 R .
C26 C 0.2933(6) 0.8250(5) 0.2492(4) 0.038(2) Uani 1.000000 . .
H26 H 0.2562(6) 0.7863(5) 0.2706(4) 0.046(3) Uiso 1.000000 R .
C13 C 0.2798(10) 0.7000(7) 0.4140(6) 0.086(5) Uani 1.000000 . .
H13a H 0.2591(10) 0.7191(7) 0.3722(6) 0.130(7) Uiso 1.000000 R .
H13b H 0.2167(10) 0.6893(7) 0.4310(6) 0.130(7) Uiso 1.000000 R .
H13c H 0.3225(10) 0.7459(7) 0.4373(6) 0.130(7) Uiso 1.000000 R .
C01B C 0.0335(8) 0.6152(8) 0.0359(6) 0.074(4) Uani 1.000000 . .
H01a H 0.0846(8) 0.6072(8) 0.0095(6) 0.112(5) Uiso 1.000000 R .
H01b H -0.0100(8) 0.5623(8) 0.0349(6) 0.112(5) Uiso 1.000000 R .
H01c H -0.0115(8) 0.6658(8) 0.0223(6) 0.112(5) Uiso 1.000000 R .
C8 C 0.7346(12) 0.6675(8) 0.5053(7) 0.093(4) Uani 1.000000 . .
H8a H 0.7013(12) 0.6129(8) 0.5150(7) 0.139(7) Uiso 1.000000 R .
H8b H 0.8057(12) 0.6715(8) 0.5294(7) 0.139(7) Uiso 1.000000 R .
H8c H 0.6927(12) 0.7178(8) 0.5141(7) 0.139(7) Uiso 1.000000 R .
C29 C 0.0419(8) 0.6438(6) 0.1440(6) 0.060(3) Uani 1.000000 . .
H29 H -0.0313(8) 0.6435(6) 0.1443(6) 0.072(4) Uiso 1.000000 R .
C24 C 0.3402(9) 0.9706(6) 0.2275(6) 0.064(3) Uani 1.000000 . .
H24 H 0.3384(9) 1.0323(6) 0.2335(6) 0.077(4) Uiso 1.000000 R .
C25 C 0.2818(8) 0.9130(6) 0.2567(6) 0.059(3) Uani 1.000000 . .
H25 H 0.2354(8) 0.9349(6) 0.2811(6) 0.071(4) Uiso 1.000000 R .
C9 C 0.7907(9) 0.7509(7) 0.4289(7) 0.077(4) Uani 1.000000 . .
H9a H 0.7959(9) 0.7532(7) 0.3864(7) 0.116(6) Uiso 1.000000 R .
H9b H 0.7484(9) 0.8004(7) 0.4384(7) 0.116(6) Uiso 1.000000 R .
H9c H 0.8614(9) 0.7542(7) 0.4538(7) 0.116(6) Uiso 1.000000 R .
C19 C 0.4641(7) 0.5900(5) 0.1193(4) 0.041(2) Uani 1.000000 . .
H19a H 0.4620(7) 0.5687(5) 0.0779(4) 0.050(3) Uiso 1.000000 R .
H19b H 0.5351(7) 0.6137(5) 0.1353(4) 0.050(3) Uiso 1.000000 R .
C10 C 0.8081(7) 0.5882(6) 0.4261(6) 0.063(3) Uani 1.000000 . .
H10a H 0.8114(7) 0.5894(6) 0.3833(6) 0.095(5) Uiso 1.000000 R .
H10b H 0.8795(7) 0.5925(6) 0.4500(6) 0.095(5) Uiso 1.000000 R .
H10c H 0.7758(7) 0.5331(6) 0.4356(6) 0.095(5) Uiso 1.000000 R .
C14 C 0.2805(8) 0.5387(6) 0.3806(5) 0.060(3) Uani 1.000000 . .
H14a H 0.2615(8) 0.5548(6) 0.3381(5) 0.090(4) Uiso 1.000000 R .
H14b H 0.3242(8) 0.4856(6) 0.3848(5) 0.090(4) Uiso 1.000000 R .
H14c H 0.2165(8) 0.5275(6) 0.3965(5) 0.090(4) Uiso 1.000000 R .
C11 C 0.3726(8) 0.5907(7) 0.4818(5) 0.060(3) Uani 1.000000 . .
H11a H 0.4141(8) 0.5364(7) 0.4857(5) 0.090(4) Uiso 1.000000 R .
H11b H 0.4141(8) 0.6379(7) 0.5042(5) 0.090(4) Uiso 1.000000 R .
H11c H 0.3084(8) 0.5814(7) 0.4979(5) 0.090(4) Uiso 1.000000 R .
F3 F 0.8121(8) 0.6099(7) 0.0804(7) 0.0920(18) Uani 0.596230 D 1
F5 F 0.6469(8) 0.6139(7) 0.0456(6) 0.0920(18) Uani 0.596230 D 1
F6 F 0.6421(8) 0.4695(8) 0.0272(6) 0.0920(18) Uani 0.596230 D 1
F2 F 0.8110(9) 0.4603(7) 0.0700(7) 0.0920(18) Uani 0.596230 D 1
F5A F 0.6249(10) 0.5414(11) 0.0212(8) 0.0920(18) Uani 0.403770 D 2
F2A F 0.8493(10) 0.5144(11) 0.1000(8) 0.0920(18) Uani 0.403770 D 2
F3A F 0.7576(13) 0.6311(9) 0.0685(10) 0.0920(18) Uani 0.403770 D 2
F6A F 0.7238(13) 0.4284(8) 0.0538(9) 0.0920(18) Uani 0.403770 D 2

loop_
_atom_site_aniso_label
_atom_site_aniso_U_11
_atom_site_aniso_U_22
_atom_site_aniso_U_33
_atom_site_aniso_U_12
_atom_site_aniso_U_13
_atom_site_aniso_U_23
Co1 0.0365(6) 0.0294(6) 0.0321(7) -0.0015(4) 0.0082(5) -0.0008(5)
O1 0.036(3) 0.034(3) 0.031(4) -0.002(2) 0.000(3) 0.004(2)
O2 0.048(3) 0.041(3) 0.033(4) -0.003(2) 0.014(3) -0.003(2)
N4 0.042(4) 0.037(4) 0.047(6) -0.005(3) 0.018(4) -0.008(3)
F1 0.067(4) 0.129(6) 0.056(5) 0.009(4) 0.015(4) 0.013(4)
N3 0.042(4) 0.039(4) 0.032(5) 0.001(3) -0.001(4) -0.000(3)
P 0.0605(16) 0.0628(17) 0.052(2) -0.0148(12) 0.0241(15) -0.0137(12)
N5 0.031(3) 0.025(3) 0.038(5) -0.009(2) 0.001(3) -0.003(3)
N1 0.036(4) 0.039(4) 0.040(5) -0.010(3) 0.013(4) -0.002(3)
N6 0.045(4) 0.038(4) 0.049(6) 0.006(3) 0.002(4) -0.003(3)
C15 0.050(5) 0.034(4) 0.039(6) -0.004(3) 0.014(4) -0.002(4)
C3 0.050(5) 0.027(4) 0.034(5) -0.002(3) 0.017(4) -0.003(3)
C18 0.033(4) 0.021(4) 0.039(6) 0.002(3) -0.003(4) -0.000(3)
C1 0.042(4) 0.025(4) 0.024(5) 0.005(3) 0.008(4) 0.000(3)
C2 0.042(5) 0.035(4) 0.029(5) -0.005(3) 0.004(4) -0.004(3)
C5 0.049(5) 0.030(4) 0.045(6) 0.005(4) 0.001(5) 0.002(4)
F4 0.153(7) 0.104(5) 0.093(6) -0.076(5) 0.079(6) -0.045(4)
N2 0.040(4) 0.083(6) 0.057(7) -0.007(4) 0.022(5) -0.009(4)
C28 0.023(4) 0.045(5) 0.045(6) -0.003(3) -0.002(4) -0.008(4)
C27 0.057(6) 0.038(5) 0.049(7) 0.004(4) 0.014(5) 0.006(4)
C4 0.076(7) 0.045(5) 0.030(6) -0.006(4) 0.005(5) 0.002(4)
C6 0.040(4) 0.025(4) 0.034(5) -0.009(3) 0.004(4) 0.002(3)
C7 0.071(6) 0.036(5) 0.034(6) 0.005(4) -0.013(5) -0.000(4)
C12 0.058(5) 0.036(5) 0.047(7) 0.006(4) 0.021(5) 0.010(4)
C00S 0.052(5) 0.035(5) 0.059(8) 0.006(4) -0.001(5) -0.005(4)
C21 0.045(5) 0.040(5) 0.034(6) -0.013(4) -0.005(4) -0.002(4)
C22 0.053(5) 0.032(4) 0.033(6) -0.008(4) 0.003(4) 0.007(4)
C20 0.050(5) 0.036(4) 0.029(6) -0.001(4) 0.005(4) 0.007(3)
C17 0.047(5) 0.026(4) 0.043(6) -0.005(3) -0.002(5) 0.003(3)
C23 0.059(6) 0.030(4) 0.052(7) -0.000(4) 0.015(5) 0.011(4)
C30 0.058(6) 0.046(5) 0.059(8) -0.013(4) 0.015(6) -0.012(4)
C26 0.037(4) 0.039(5) 0.040(6) -0.007(3) 0.008(4) -0.020(4)
C13 0.111(10) 0.080(8) 0.095(11) 0.043(7) 0.089(9) 0.040(7)
C01B 0.046(6) 0.094(9) 0.076(10) -0.008(5) -0.007(6) -0.027(6)
C8 0.112(11) 0.092(9) 0.067(10) 0.022(7) -0.004(8) -0.030(7)
C29 0.041(5) 0.060(6) 0.083(9) -0.012(4) 0.020(6) -0.013(5)
C24 0.084(7) 0.027(5) 0.081(9) -0.004(5) 0.013(7) 0.008(5)
C25 0.055(6) 0.050(6) 0.075(9) 0.012(4) 0.018(6) 0.017(5)
C9 0.073(7) 0.054(7) 0.093(12) -0.031(5) -0.015(7) -0.003(6)
C19 0.055(5) 0.029(4) 0.047(6) -0.001(4) 0.025(5) -0.001(4)
C10 0.049(6) 0.072(7) 0.059(9) 0.017(5) -0.016(5) 0.002(5)
C14 0.058(6) 0.077(7) 0.048(8) -0.029(5) 0.018(6) 0.006(5)
C11 0.057(6) 0.067(7) 0.059(8) -0.002(5) 0.020(6) -0.006(5)
F3 0.083(4) 0.113(4) 0.088(5) -0.006(3) 0.036(4) -0.009(3)
F5 0.083(4) 0.113(4) 0.088(5) -0.006(3) 0.036(4) -0.009(3)
F6 0.083(4) 0.113(4) 0.088(5) -0.006(3) 0.036(4) -0.009(3)
F2 0.083(4) 0.113(4) 0.088(5) -0.006(3) 0.036(4) -0.009(3)
F5A 0.083(4) 0.113(4) 0.088(5) -0.006(3) 0.036(4) -0.009(3)
F2A 0.083(4) 0.113(4) 0.088(5) -0.006(3) 0.036(4) -0.009(3)
F3A 0.083(4) 0.113(4) 0.088(5) -0.006(3) 0.036(4) -0.009(3)
F6A 0.083(4) 0.113(4) 0.088(5) -0.006(3) 0.036(4) -0.009(3)

loop_
_atom_type_symbol
_atom_type_scat_dispersion_real
_atom_type_scat_dispersion_imag
_atom_type_scat_Cromer_Mann_a1
_atom_type_scat_Cromer_Mann_a2
_atom_type_scat_Cromer_Mann_a3
_atom_type_scat_Cromer_Mann_a4
_atom_type_scat_Cromer_Mann_b1
_atom_type_scat_Cromer_Mann_b2
_atom_type_scat_Cromer_Mann_b3
_atom_type_scat_Cromer_Mann_b4
_atom_type_scat_Cromer_Mann_c
_atom_type_scat_source
_atom_type_scat_dispersion_source
C 0.00347 0.00161 2.31000 1.02000 1.58860 0.86500 20.84390 10.20750 0.56870 51.65120 0.215599998832 'International Tables Volume C Table 6.1.1.4 (pp. 500-502)' 'Henke, Gullikson and Davis, At. Data and Nucl. Data Tables, 1993, 54, 2'
Co 0.35655 0.96576 12.28410 7.34090 4.00340 2.34880 4.27910 0.27840 13.53590 71.16920 1.01180005074 'International Tables Volume C Table 6.1.1.4 (pp. 500-502)' 'Henke, Gullikson and Davis, At. Data and Nucl. Data Tables, 1993, 54, 2'
F 0.01794 0.01033 3.53920 2.64120 1.51700 1.02430 10.28250 4.29440 0.26150 26.14760 0.277599990368 'International Tables Volume C Table 6.1.1.4 (pp. 500-502)' 'Henke, Gullikson and Davis, At. Data and Nucl. Data Tables, 1993, 54, 2'
H 0.00000 0.00000 0.49300 0.32291 0.14019 0.04081 10.51090 26.12570 3.14236 57.79970 0.0030380000826 'International Tables Volume C Table 6.1.1.4 (pp. 500-502)' 'Henke, Gullikson and Davis, At. Data and Nucl. Data Tables, 1993, 54, 2'
O 0.01158 0.00611 3.04850 2.28680 1.54630 0.86700 13.27710 5.70110 0.32390 32.90890 0.250800013542 'International Tables Volume C Table 6.1.1.4 (pp. 500-502)' 'Henke, Gullikson and Davis, At. Data and Nucl. Data Tables, 1993, 54, 2'
N 0.00653 0.00323 12.21260 3.13220 2.01250 1.16630 0.00570 9.89330 28.99750 0.58260 -11.5290002823 'International Tables Volume C Table 6.1.1.4 (pp. 500-502)' 'Henke, Gullikson and Davis, At. Data and Nucl. Data Tables, 1993, 54, 2'
P 0.10434 0.09671 6.43450 4.17910 1.78000 1.49080 1.90670 27.15700 0.52600 68.16450 1.11489999294 'International Tables Volume C Table 6.1.1.4 (pp. 500-502)' 'Henke, Gullikson and Davis, At. Data and Nucl. Data Tables, 1993, 54, 2'

loop_
_geom_angle_atom_site_label_1
_geom_angle_atom_site_label_2
_geom_angle_atom_site_label_3
_geom_angle
_geom_angle_site_symmetry_1
_geom_angle_site_symmetry_3
_geom_angle_publ_flag
O2 Co1 O1 88.3(3) . . ?
N4 Co1 O1 87.9(3) . . ?
N4 Co1 O2 92.3(3) . . ?
N3 Co1 O1 88.1(2) . . ?
N3 Co1 O2 91.1(3) . . ?
N3 Co1 N4 174.6(3) . . ?
N5 Co1 O1 95.3(2) . . ?
N5 Co1 O2 172.6(2) . . ?
N5 Co1 N4 81.3(3) . . ?
N5 Co1 N3 95.5(3) . . ?
N1 Co1 O1 179.1(3) . . ?
N1 Co1 O2 92.5(3) . . ?
N1 Co1 N4 92.5(3) . . ?
N1 Co1 N3 91.5(3) . . ?
N1 Co1 N5 84.0(3) . . ?
C1 O1 Co1 109.2(5) . . ?
C2 O2 Co1 109.7(5) . . ?
C15 N4 Co1 137.2(6) . . ?
C18 N4 Co1 114.7(5) . . ?
C18 N4 C15 108.1(7) . . ?
C22 N3 Co1 123.0(6) . . ?
C26 N3 Co1 119.3(6) . . ?
C26 N3 C22 117.7(7) . . ?
F4 P F1 177.2(5) . . ?
F3 P F1 95.7(6) . . ?
F3 P F4 84.6(6) . . ?
F5 P F1 83.3(5) . . ?
F5 P F4 94.0(6) . . ?
F5 P F3 83.4(6) . . ?
F6 P F1 90.3(5) . . ?
F6 P F4 88.9(6) . . ?
F6 P F3 167.8(8) . . ?
F6 P F5 86.8(6) . . ?
F2 P F1 97.8(6) . . ?
F2 P F4 84.9(6) . . ?
F2 P F3 97.6(6) . . ?
F2 P F5 178.4(7) . . ?
F2 P F6 92.0(6) . . ?
F5A P F1 93.9(7) . . ?
F5A P F4 83.7(8) . . ?
F5A P F3 126.7(8) . . ?
F5A P F5 46.0(7) . . ?
F5A P F6 42.0(6) . . ?
F5A P F2 132.7(8) . . ?
F2A P F1 85.7(7) . . ?
F2A P F4 96.8(7) . . ?
F2A P F3 59.0(7) . . ?
F2A P F5 139.4(7) . . ?
F2A P F6 132.3(7) . . ?
F2A P F2 42.0(7) . . ?
F2A P F5A 174.3(8) . . ?
F3A P F1 92.7(8) . . ?
F3A P F4 86.3(8) . . ?
F3A P F3 29.2(6) . . ?
F3A P F5 54.2(7) . . ?
F3A P F6 140.2(8) . . ?
F3A P F2 126.7(8) . . ?
F3A P F5A 98.1(8) . . ?
F3A P F2A 87.6(7) . . ?
F6A P F1 87.8(7) . . ?
F6A P F4 93.6(7) . . ?
F6A P F3 143.7(7) . . ?
F6A P F5 132.8(7) . . ?
F6A P F6 46.9(7) . . ?
F6A P F2 46.3(6) . . ?
F6A P F5A 88.9(8) . . ?
F6A P F2A 85.4(7) . . ?
F6A P F3A 172.9(8) . . ?
C27 N5 Co1 107.7(5) . . ?
C20 N5 Co1 116.3(5) . . ?
C20 N5 C27 108.8(7) . . ?
C19 N5 Co1 104.6(5) . . ?
C19 N5 C27 107.9(6) . . ?
C19 N5 C20 111.3(6) . . ?
C28 N1 Co1 113.7(5) . . ?
C30 N1 Co1 137.7(7) . . ?
C30 N1 C28 108.6(8) . . ?
C00S N6 C18 130.5(8) . . ?
C17 N6 C18 105.5(7) . . ?
C17 N6 C00S 124.0(7) . . ?
H15 C15 N4 126.6(5) . . ?
C17 C15 N4 106.8(8) . . ?
C17 C15 H15 126.6(5) . . ?
C4 C3 C2 118.4(7) . . ?
C12 C3 C2 122.3(8) . . ?
C12 C3 C4 119.2(8) . . ?
N6 C18 N4 112.3(7) . . ?
C19 C18 N4 116.9(6) . . ?
C19 C18 N6 130.1(7) . . ?
C2 C1 O1 116.2(7) . . ?
C6 C1 O1 124.2(7) . . ?
C6 C1 C2 119.5(8) . . ?
C3 C2 O2 124.5(7) . . ?
C1 C2 O2 116.4(8) . . ?
C1 C2 C3 119.1(8) . . ?
C6 C5 C4 117.7(9) . . ?
C7 C5 C4 121.3(9) . . ?
C7 C5 C6 121.0(8) . . ?
C01B N2 C28 128.0(9) . . ?
C29 N2 C28 106.2(9) . . ?
C29 N2 C01B 125.6(8) . . ?
N2 C28 N1 109.4(8) . . ?
C27 C28 N1 121.5(8) . . ?
C27 C28 N2 128.6(9) . . ?
C28 C27 N5 109.0(8) . . ?
H27a C27 N5 109.9(4) . . ?
H27a C27 C28 109.9(5) . . ?
H27b C27 N5 109.9(4) . . ?
H27b C27 C28 109.9(5) . . ?
H27b C27 H27a 108.3 . . ?
C5 C4 C3 122.2(9) . . ?
H4 C4 C3 118.9(5) . . ?
H4 C4 C5 118.9(6) . . ?
C5 C6 C1 122.9(8) . . ?
H6 C6 C1 118.5(5) . . ?
H6 C6 C5 118.5(5) . . ?
C8 C7 C5 112.4(10) . . ?
C9 C7 C5 111.4(7) . . ?
C9 C7 C8 107.4(9) . . ?
C10 C7 C5 105.6(7) . . ?
C10 C7 C8 110.4(8) . . ?
C10 C7 C9 109.6(10) . . ?
C13 C12 C3 108.1(7) . . ?
C14 C12 C3 106.7(7) . . ?
C14 C12 C13 112.7(10) . . ?
C11 C12 C3 113.9(8) . . ?
C11 C12 C13 106.5(8) . . ?
C11 C12 C14 109.1(7) . . ?
H00a C00S N6 109.5 . . ?
H00b C00S N6 109.5 . . ?
H00b C00S H00a 109.5 . . ?
H00c C00S N6 109.5 . . ?
H00c C00S H00a 109.5 . . ?
H00c C00S H00b 109.5 . . ?
H21b C21 H21a 108.0 . . ?
C22 C21 H21a 109.4(4) . . ?
C22 C21 H21b 109.4(5) . . ?
C20 C21 H21a 109.4(5) . . ?
C20 C21 H21b 109.4(5) . . ?
C20 C21 C22 111.3(7) . . ?
C21 C22 N3 117.8(7) . . ?
C23 C22 N3 121.5(8) . . ?
C23 C22 C21 120.6(7) . . ?
C21 C20 N5 113.4(7) . . ?
H20a C20 N5 108.9(4) . . ?
H20a C20 C21 108.9(5) . . ?
H20b C20 N5 108.9(4) . . ?
H20b C20 C21 108.9(5) . . ?
H20b C20 H20a 107.7 . . ?
C15 C17 N6 107.4(7) . . ?
H17 C17 N6 126.3(4) . . ?
H17 C17 C15 126.3(5) . . ?
H23 C23 C22 119.7(5) . . ?
C24 C23 C22 120.5(8) . . ?
C24 C23 H23 119.7(5) . . ?
H30 C30 N1 125.8(6) . . ?
C29 C30 N1 108.4(9) . . ?
C29 C30 H30 125.8(6) . . ?
H26 C26 N3 117.8(5) . . ?
C25 C26 N3 124.5(8) . . ?
C25 C26 H26 117.8(6) . . ?
H13a C13 C12 109.5 . . ?
H13b C13 C12 109.5 . . ?
H13b C13 H13a 109.5 . . ?
H13c C13 C12 109.5 . . ?
H13c C13 H13a 109.5 . . ?
H13c C13 H13b 109.5 . . ?
H01a C01B N2 109.5 . . ?
H01b C01B N2 109.5 . . ?
H01b C01B H01a 109.5 . . ?
H01c C01B N2 109.5 . . ?
H01c C01B H01a 109.5 . . ?
H01c C01B H01b 109.5 . . ?
H8a C8 C7 109.5 . . ?
H8b C8 C7 109.5 . . ?
H8b C8 H8a 109.5 . . ?
H8c C8 C7 109.5 . . ?
H8c C8 H8a 109.5 . . ?
H8c C8 H8b 109.5 . . ?
C30 C29 N2 107.1(8) . . ?
H29 C29 N2 126.4(6) . . ?
H29 C29 C30 126.4(6) . . ?
H24 C24 C23 121.3(5) . . ?
C25 C24 C23 117.5(9) . . ?
C25 C24 H24 121.3(7) . . ?
C24 C25 C26 118.2(10) . . ?
H25 C25 C26 120.9(6) . . ?
H25 C25 C24 120.9(6) . . ?
H9a C9 C7 109.5 . . ?
H9b C9 C7 109.5 . . ?
H9b C9 H9a 109.5 . . ?
H9c C9 C7 109.5 . . ?
H9c C9 H9a 109.5 . . ?
H9c C9 H9b 109.5 . . ?
C18 C19 N5 104.6(6) . . ?
H19a C19 N5 110.8(5) . . ?
H19a C19 C18 110.8(5) . . ?
H19b C19 N5 110.8(4) . . ?
H19b C19 C18 110.8(5) . . ?
H19b C19 H19a 108.9 . . ?
H10a C10 C7 109.5 . . ?
H10b C10 C7 109.5 . . ?
H10b C10 H10a 109.5 . . ?
H10c C10 C7 109.5 . . ?
H10c C10 H10a 109.5 . . ?
H10c C10 H10b 109.5 . . ?
H14a C14 C12 109.5 . . ?
H14b C14 C12 109.5 . . ?
H14b C14 H14a 109.5 . . ?
H14c C14 C12 109.5 . . ?
H14c C14 H14a 109.5 . . ?
H14c C14 H14b 109.5 . . ?
H11a C11 C12 109.5 . . ?
H11b C11 C12 109.5 . . ?
H11b C11 H11a 109.5 . . ?
H11c C11 C12 109.5 . . ?
H11c C11 H11a 109.5 . . ?
H11c C11 H11b 109.5 . . ?

loop_
_geom_bond_atom_site_label_1
_geom_bond_atom_site_label_2
_geom_bond_distance
_geom_bond_site_symmetry_2
_geom_bond_publ_flag
Co1 O1 1.889(5) . ?
Co1 O2 1.867(6) . ?
Co1 N4 1.912(6) . ?
Co1 N3 1.958(6) . ?
Co1 N5 2.052(7) . ?
Co1 N1 1.930(7) . ?
O1 C1 1.336(9) . ?
O2 C2 1.336(10) . ?
N4 C15 1.383(11) . ?
N4 C18 1.302(11) . ?
F1 P 1.636(7) . ?
N3 C22 1.342(10) . ?
N3 C26 1.343(10) . ?
P F4 1.595(8) . ?
P F3 1.556(10) . ?
P F5 1.652(10) . ?
P F6 1.601(10) . ?
P F2 1.484(10) . ?
P F5A 1.515(13) . ?
P F2A 1.626(13) . ?
P F3A 1.524(13) . ?
P F6A 1.608(12) . ?
N5 C27 1.502(11) . ?
N5 C20 1.474(9) . ?
N5 C19 1.491(10) . ?
N1 C28 1.305(11) . ?
N1 C30 1.355(11) . ?
N6 C18 1.333(9) . ?
N6 C00S 1.441(12) . ?
N6 C17 1.411(12) . ?
C15 H15 0.9500 . ?
C15 C17 1.368(12) . ?
C3 C2 1.383(12) . ?
C3 C4 1.432(13) . ?
C3 C12 1.554(11) . ?
C18 C19 1.537(11) . ?
C1 C2 1.430(11) . ?
C1 C6 1.362(11) . ?
C5 C4 1.368(13) . ?
C5 C6 1.384(12) . ?
C5 C7 1.558(13) . ?
N2 C28 1.403(11) . ?
N2 C01B 1.416(15) . ?
N2 C29 1.362(13) . ?
C28 C27 1.446(12) . ?
C27 H27a 0.9900 . ?
C27 H27b 0.9900 . ?
C4 H4 0.9500 . ?
C6 H6 0.9500 . ?
C7 C8 1.468(17) . ?
C7 C9 1.471(13) . ?
C7 C10 1.572(13) . ?
C12 C13 1.519(12) . ?
C12 C14 1.568(14) . ?
C12 C11 1.507(15) . ?
C00S H00a 0.9800 . ?
C00S H00b 0.9800 . ?
C00S H00c 0.9800 . ?
C21 H21a 0.9900 . ?
C21 H21b 0.9900 . ?
C21 C22 1.527(12) . ?
C21 C20 1.532(11) . ?
C22 C23 1.383(11) . ?
C20 H20a 0.9900 . ?
C20 H20b 0.9900 . ?
C17 H17 0.9500 . ?
C23 H23 0.9500 . ?
C23 C24 1.390(14) . ?
C30 H30 0.9500 . ?
C30 C29 1.382(15) . ?
C26 H26 0.9500 . ?
C26 C25 1.363(11) . ?
C13 H13a 0.9800 . ?
C13 H13b 0.9800 . ?
C13 H13c 0.9800 . ?
C01B H01a 0.9800 . ?
C01B H01b 0.9800 . ?
C01B H01c 0.9800 . ?
C8 H8a 0.9800 . ?
C8 H8b 0.9800 . ?
C8 H8c 0.9800 . ?
C29 H29 0.9500 . ?
C24 H24 0.9500 . ?
C24 C25 1.403(14) . ?
C25 H25 0.9500 . ?
C9 H9a 0.9800 . ?
C9 H9b 0.9800 . ?
C9 H9c 0.9800 . ?
C19 H19a 0.9900 . ?
C19 H19b 0.9900 . ?
C10 H10a 0.9800 . ?
C10 H10b 0.9800 . ?
C10 H10c 0.9800 . ?
C14 H14a 0.9800 . ?
C14 H14b 0.9800 . ?
C14 H14c 0.9800 . ?
C11 H11a 0.9800 . ?
C11 H11b 0.9800 . ?
C11 H11c 0.9800 . ?

loop_
_geom_torsion_atom_site_label_1
_geom_torsion_atom_site_label_2
_geom_torsion_atom_site_label_3
_geom_torsion_atom_site_label_4
_geom_torsion
_geom_torsion_site_symmetry_1
_geom_torsion_site_symmetry_2
_geom_torsion_site_symmetry_3
_geom_torsion_site_symmetry_4
_geom_torsion_publ_flag
Co1 O1 C1 C2 -0.3(5) . . . . ?
Co1 O1 C1 C6 -178.2(4) . . . . ?
Co1 O2 C2 C3 -175.3(5) . . . . ?
Co1 O2 C2 C1 4.2(5) . . . . ?
Co1 N4 C15 C17 176.7(10) . . . . ?
Co1 N4 C18 N6 -176.4(5) . . . . ?
Co1 N4 C18 C19 -5.3(7) . . . . ?
Co1 N3 C22 C21 0.5(7) . . . . ?
Co1 N3 C22 C23 -177.1(7) . . . . ?
Co1 N3 C26 C25 179.1(7) . . . . ?
Co1 N5 C27 C28 21.4(5) . . . . ?
Co1 N5 C20 C21 29.8(5) . . . . ?
Co1 N5 C19 C18 40.9(5) . . . . ?
Co1 N1 C28 N2 177.7(6) . . . . ?
Co1 N1 C28 C27 5.0(6) . . . . ?
Co1 N1 C30 C29 -179.5(9) . . . . ?
O1 C1 C2 O2 -2.7(7) . . . . ?
O1 C1 C2 C3 176.8(6) . . . . ?
O1 C1 C6 C5 -178.9(7) . . . . ?
O2 C2 C3 C4 -177.0(7) . . . . ?
O2 C2 C3 C12 1.1(9) . . . . ?
O2 C2 C1 C6 175.4(6) . . . . ?
N4 C15 C17 N6 -0.4(8) . . . . ?
N4 C18 N6 C00S 177.5(7) . . . . ?
N4 C18 N6 C17 -1.8(8) . . . . ?
N4 C18 C19 N5 -25.9(8) . . . . ?
N3 C22 C21 C20 57.2(9) . . . . ?
N3 C22 C23 C24 -0.9(11) . . . . ?
N3 C26 C25 C24 -3.1(11) . . . . ?
N5 C27 C28 N1 -18.6(8) . . . . ?
N5 C27 C28 N2 170.2(6) . . . . ?
N5 C20 C21 C22 -73.4(7) . . . . ?
N5 C19 C18 N6 143.5(6) . . . . ?
N1 C28 N2 C01B -180.0(8) . . . . ?
N1 C28 N2 C29 3.7(8) . . . . ?
N1 C30 C29 N2 -0.8(8) . . . . ?
C3 C2 C1 C6 -5.1(8) . . . . ?
C3 C4 C5 C6 -1.9(9) . . . . ?
C3 C4 C5 C7 175.9(7) . . . . ?
C1 C6 C5 C4 0.3(9) . . . . ?
C1 C6 C5 C7 -177.6(7) . . . . ?
C21 C22 C23 C24 -178.4(9) . . . . ?
C22 C23 C24 C25 -2.4(11) . . . . ?
C23 C24 C25 C26 4.3(13) . . . . ?

loop_
_restr_distance_atom_site_label_1
_restr_distance_atom_site_label_2
_restr_distance_site_symmetry_2
_restr_distance_target
_restr_distance_target_weight_param
_restr_distance_diff
P F3 1 1.5710 0.0200 0.0147
P F5 1 1.5710 0.0200 -0.0811
P F6 1 1.5710 0.0200 -0.0295
P F2 1 1.5710 0.0200 0.0866
P F5A 1 1.5710 0.0200 0.0564
P F2A 1 1.5710 0.0200 -0.0545
P F3A 1 1.5710 0.0200 0.0467
P F6A 1 1.5710 0.0200 -0.0367

loop_
_restr_equal_distance_atom_site_label_1
_restr_equal_distance_atom_site_label_2
_restr_equal_distance_site_symmetry_2
_restr_equal_distance_class_id
F3 F5 1 1
F5 F6 1 1
F6 F2 1 1
F2 F3 1 1
F5A F6A 1 1
F2A F3A 1 1
F3A F5A 1 1
F6A F2A 1 1

loop_
_restr_equal_distance_class_class_id
_restr_equal_distance_class_target_weight_param
_restr_equal_distance_class_average
_restr_equal_distance_class_esd
_restr_equal_distance_class_diff_max
1 0.0200 2.2171 0.0515 0.0823

loop_
_smtbx_masks_void_nr
_smtbx_masks_void_average_x
_smtbx_masks_void_average_y
_smtbx_masks_void_average_z
_smtbx_masks_void_volume
_smtbx_masks_void_count_electrons
_smtbx_masks_void_content
1 0.000 -0.860 -0.741 1438.6 345.7 '12 water,12 methanol'
